data_7208924
loop_
_publ_author_name
'Qin, Xiao'
'Ni, Xin-Long'
'Hu, Jing-Xu'
'Chen, Kai'
'Zhang, Yun-Qian'
'Redshaw, Carl'
'Zhu, Qian-Jiang'
'Xue, Sai-Feng'
'Tao, Zhu'

_publ_section_title
;
 Macrocycle-based metal ion complexation: a study of the lanthanide
 contraction effect towards hexacyclohexanocucurbit[6]uil
;
_journal_issue 4
_journal_name_full CrystEngComm
_journal_page_first 738
_journal_paper_doi 10.1039/c2ce26225h
_journal_volume 15
_journal_year 2013
_chemical_formula_sum 'C60 H106 N27 O38 Sm'
_chemical_formula_weight 1964.07
_chemical_name_systematic
;
?
;
_space_group_IT_number 2
_symmetry_cell_setting triclinic
_symmetry_space_group_name_Hall '-P 1'
_symmetry_space_group_name_H-M 'P -1'
_atom_sites_solution_hydrogens geom
_atom_sites_solution_primary direct
_atom_sites_solution_secondary difmap
_audit_creation_method SHELXL-97
_cell_angle_alpha 74.450(2)
_cell_angle_beta 88.987(2)
_cell_angle_gamma 63.323(2)
_cell_formula_units_Z 2
_cell_length_a 15.8719(8)
_cell_length_b 15.9679(8)
_cell_length_c 18.3263(9)
_cell_measurement_temperature 223(2)
_cell_volume 3969.8(4)
_computing_structure_refinement 'SHELXL-97 (Sheldrick, 1997)'
_diffrn_ambient_temperature 223(2)
_diffrn_measured_fraction_theta_full 0.986
_diffrn_measured_fraction_theta_max 0.986
_diffrn_measurement_device_type 'Bruker CCD Area Detector'
_diffrn_measurement_method '\f and \w scan'
_diffrn_radiation_monochromator graphite
_diffrn_radiation_source 'fine-focus sealed tube'
_diffrn_radiation_type MoK\a
_diffrn_radiation_wavelength 0.71073
_diffrn_reflns_av_R_equivalents 0.0505
_diffrn_reflns_av_sigmaI/netI 0.0548
_diffrn_reflns_limit_h_max 18
_diffrn_reflns_limit_h_min -18
_diffrn_reflns_limit_k_max 19
_diffrn_reflns_limit_k_min -19
_diffrn_reflns_limit_l_max 21
_diffrn_reflns_limit_l_min -21
_diffrn_reflns_number 42684
_diffrn_reflns_theta_full 25.10
_diffrn_reflns_theta_max 25.10
_diffrn_reflns_theta_min 1.16
_exptl_absorpt_coefficient_mu 0.852
_exptl_absorpt_correction_T_max 0.8413
_exptl_absorpt_correction_T_min 0.7901
_exptl_absorpt_correction_type multi-scan
_exptl_absorpt_process_details 'SADABS (Bruker, 2008)'
_exptl_crystal_colour colorless
_exptl_crystal_density_diffrn 1.643
_exptl_crystal_density_method 'not measured'
_exptl_crystal_description prism
_exptl_crystal_F_000 2042
_exptl_crystal_size_max 0.29
_exptl_crystal_size_mid 0.23
_exptl_crystal_size_min 0.21
_platon_squeeze_details
;
;
_refine_diff_density_max 0.714
_refine_diff_density_min -1.014
_refine_diff_density_rms 0.098
_refine_ls_extinction_method none
_refine_ls_goodness_of_fit_ref 1.042
_refine_ls_hydrogen_treatment constr
_refine_ls_matrix_type full
_refine_ls_number_parameters 1018
_refine_ls_number_reflns 13919
_refine_ls_number_restraints 0
_refine_ls_restrained_S_all 1.042
_refine_ls_R_factor_all 0.0488
_refine_ls_R_factor_gt 0.0432
_refine_ls_shift/su_max 0.002
_refine_ls_shift/su_mean 0.000
_refine_ls_structure_factor_coef Fsqd
_refine_ls_weighting_details 'calc w=1/[\s^2^(Fo^2^)+(0.0641P)^2^+5.5485P] where P=(Fo^2^+2Fc^2^)/3'
_refine_ls_weighting_scheme calc
_refine_ls_wR_factor_gt 0.1178
_refine_ls_wR_factor_ref 0.1215
_reflns_number_gt 12237
_reflns_number_total 13919
_reflns_threshold_expression >2sigma(I)
_cod_data_source_file c2ce26225h.txt
_cod_data_source_block a2
_cod_original_cell_volume 3969.8(3)
_cod_database_code 7208924

loop_
_symmetry_equiv_pos_as_xyz
'x, y, z'
'-x, -y, -z'

loop_
_atom_site_label
_atom_site_type_symbol
_atom_site_fract_x
_atom_site_fract_y
_atom_site_fract_z
_atom_site_U_iso_or_equiv
_atom_site_adp_type
_atom_site_occupancy
_atom_site_symmetry_multiplicity
_atom_site_calc_flag
_atom_site_refinement_flags
O1W O 0.60099(19) 0.38115(19) 0.74789(16) 0.0284(6) Uani 1 1 d .
O2W O 0.7426(2) 0.04521(19) 0.78771(15) 0.0280(6) Uani 1 1 d .
O3W O 0.55581(19) 0.2236(2) 0.76543(15) 0.0283(6) Uani 1 1 d .
O4W O 0.8810(2) 0.1118(2) 0.77472(18) 0.0349(7) Uani 1 1 d .
Sm1 Sm 0.714256(13) 0.213179(14) 0.764771(10) 0.02116(8) Uani 1 1 d .
C1 C 0.7998(2) 0.3324(3) 0.61019(19) 0.0175(7) Uani 1 1 d .
C2 C 0.8760(3) 0.3162(3) 0.5006(2) 0.0208(8) Uani 1 1 d .
C3 C 0.8590(3) 0.4151(3) 0.5150(2) 0.0210(8) Uani 1 1 d .
C4 C 0.7798(3) 0.4481(3) 0.3953(2) 0.0220(8) Uani 1 1 d .
C5 C 0.7888(3) 0.4841(3) 0.6275(2) 0.0206(8) Uani 1 1 d .
H5A H 0.7836 0.4519 0.6798 0.025 Uiso 1 1 calc R
H5B H 0.8437 0.4966 0.6292 0.025 Uiso 1 1 calc R
C6 C 0.7692(3) 0.5923(3) 0.4260(2) 0.0236(8) Uani 1 1 d .
H6A H 0.7520 0.6201 0.3706 0.028 Uiso 1 1 calc R
H6B H 0.8229 0.6021 0.4393 0.028 Uiso 1 1 calc R
C7 C 0.6276(3) 0.6012(3) 0.6399(2) 0.0220(8) Uani 1 1 d .
C8 C 0.6964(3) 0.6602(3) 0.5372(2) 0.0206(8) Uani 1 1 d .
C9 C 0.5946(3) 0.7434(3) 0.5391(2) 0.0212(8) Uani 1 1 d .
C10 C 0.6006(3) 0.7048(3) 0.4236(2) 0.0226(8) Uani 1 1 d .
C11 C 0.4775(3) 0.7451(3) 0.6391(2) 0.0245(8) Uani 1 1 d .
H11A H 0.4728 0.8081 0.6403 0.029 Uiso 1 1 calc R
H11B H 0.4852 0.7056 0.6921 0.029 Uiso 1 1 calc R
C12 C 0.4516(3) 0.8415(3) 0.4349(2) 0.0197(7) Uani 1 1 d .
H12A H 0.4456 0.8544 0.3793 0.024 Uiso 1 1 calc R
H12B H 0.4486 0.8996 0.4456 0.024 Uiso 1 1 calc R
C13 C 0.3437(3) 0.7090(3) 0.6313(2) 0.0236(8) Uani 1 1 d .
C14 C 0.3334(3) 0.8447(3) 0.5342(2) 0.0193(7) Uani 1 1 d .
C15 C 0.2381(3) 0.8373(3) 0.5286(2) 0.0203(8) Uani 1 1 d .
C16 C 0.3114(2) 0.8175(2) 0.41794(19) 0.0158(7) Uani 1 1 d .
C17 C 0.1881(3) 0.7134(3) 0.6141(2) 0.0234(8) Uani 1 1 d .
H17A H 0.2046 0.6768 0.6685 0.028 Uiso 1 1 calc R
H17B H 0.1252 0.7696 0.6079 0.028 Uiso 1 1 calc R
C18 C 0.1546(3) 0.8235(3) 0.4164(2) 0.0187(7) Uani 1 1 d .
H18A H 0.1516 0.8489 0.3610 0.022 Uiso 1 1 calc R
H18B H 0.0958 0.8677 0.4321 0.022 Uiso 1 1 calc R
C19 C 0.9805(3) 0.2507(3) 0.4968(2) 0.0280(9) Uani 1 1 d .
H19A H 1.0015 0.2820 0.4518 0.034 Uiso 1 1 calc R
H19B H 0.9884 0.1880 0.4919 0.034 Uiso 1 1 calc R
C20 C 1.0418(3) 0.2322(3) 0.5685(3) 0.0342(10) Uani 1 1 d .
H20A H 1.0326 0.1858 0.6111 0.041 Uiso 1 1 calc R
H20B H 1.1088 0.2016 0.5601 0.041 Uiso 1 1 calc R
C21 C 1.0193(3) 0.3251(3) 0.5906(2) 0.0329(10) Uani 1 1 d .
H21A H 1.0785 0.3281 0.5993 0.040 Uiso 1 1 calc R
H21B H 0.9907 0.3223 0.6385 0.040 Uiso 1 1 calc R
C22 C 0.9515(3) 0.4180(3) 0.5291(2) 0.0264(8) Uani 1 1 d .
H22A H 0.9387 0.4757 0.5455 0.032 Uiso 1 1 calc R
H22B H 0.9809 0.4230 0.4817 0.032 Uiso 1 1 calc R
C23 C 0.7735(3) 0.6901(3) 0.5477(2) 0.0282(9) Uani 1 1 d .
H23A H 0.8362 0.6339 0.5527 0.034 Uiso 1 1 calc R
H23B H 0.7683 0.7424 0.5025 0.034 Uiso 1 1 calc R
C24 C 0.7648(3) 0.7255(3) 0.6179(3) 0.0380(11) Uani 1 1 d .
H24A H 0.8127 0.7476 0.6210 0.046 Uiso 1 1 calc R
H24B H 0.7775 0.6707 0.6635 0.046 Uiso 1 1 calc R
C25 C 0.6654(3) 0.8100(3) 0.6162(3) 0.0385(11) Uani 1 1 d .
H25A H 0.6385 0.7920 0.6629 0.046 Uiso 1 1 calc R
H25B H 0.6717 0.8685 0.6158 0.046 Uiso 1 1 calc R
C26 C 0.5972(3) 0.8346(3) 0.5473(2) 0.0284(9) Uani 1 1 d .
H26A H 0.5333 0.8820 0.5528 0.034 Uiso 1 1 calc R
H26B H 0.6172 0.8648 0.5010 0.034 Uiso 1 1 calc R
C27 C 0.3153(3) 0.9435(3) 0.5421(2) 0.0293(9) Uani 1 1 d .
H27A H 0.2799 0.9950 0.4949 0.035 Uiso 1 1 calc R
H27B H 0.3760 0.9437 0.5504 0.035 Uiso 1 1 calc R
C28 C 0.2583(4) 0.9649(4) 0.6095(3) 0.0471(13) Uani 1 1 d .
H28A H 0.2994 0.9214 0.6573 0.057 Uiso 1 1 calc R
H28B H 0.2401 1.0325 0.6090 0.057 Uiso 1 1 calc R
C29 C 0.1691(4) 0.9517(4) 0.6084(3) 0.0438(12) Uani 1 1 d .
H29A H 0.1142 1.0119 0.6115 0.053 Uiso 1 1 calc R
H29B H 0.1753 0.8985 0.6533 0.053 Uiso 1 1 calc R
C30 C 0.1516(3) 0.9281(3) 0.5363(2) 0.0297(9) Uani 1 1 d .
H30A H 0.0957 0.9167 0.5389 0.036 Uiso 1 1 calc R
H30B H 0.1391 0.9838 0.4914 0.036 Uiso 1 1 calc R
C31 C 0.6874(2) 0.1667(3) 0.96225(19) 0.0165(7) Uani 1 1 d .
C32 C 0.6698(2) 0.1219(2) 1.09172(19) 0.0162(7) Uani 1 1 d .
C33 C 0.6655(2) 0.2262(2) 1.06801(19) 0.0165(7) Uani 1 1 d .
C34 C 0.7960(3) 0.1163(3) 1.1618(2) 0.0204(8) Uani 1 1 d .
C35 C 0.6631(2) 0.3355(3) 0.9360(2) 0.0180(7) Uani 1 1 d .
H35A H 0.6178 0.3899 0.9538 0.022 Uiso 1 1 calc R
H35B H 0.6370 0.3441 0.8849 0.022 Uiso 1 1 calc R
C36 C 0.7759(3) 0.2847(3) 1.11570(19) 0.0209(8) Uani 1 1 d .
H36A H 0.7175 0.3447 1.1132 0.025 Uiso 1 1 calc R
H36B H 0.8131 0.2641 1.1651 0.025 Uiso 1 1 calc R
C37 C 0.8087(2) 0.3136(2) 0.87659(19) 0.0168(7) Uani 1 1 d .
C38 C 0.7900(2) 0.3761(3) 0.9813(2) 0.0187(7) Uani 1 1 d .
C39 C 0.8802(2) 0.3757(2) 0.9435(2) 0.0176(7) Uani 1 1 d .
C40 C 0.9254(3) 0.2754(3) 1.0705(2) 0.0214(8) Uani 1 1 d .
C41 C 0.9471(2) 0.3250(3) 0.8233(2) 0.0191(7) Uani 1 1 d .
H41A H 0.9176 0.3206 0.7789 0.023 Uiso 1 1 calc R
H41B H 0.9516 0.3864 0.8080 0.023 Uiso 1 1 calc R
C42 C 1.0531(2) 0.2975(3) 1.0048(2) 0.0201(7) Uani 1 1 d .
H42A H 1.0819 0.2774 1.0574 0.024 Uiso 1 1 calc R
H42B H 1.0527 0.3597 0.9782 0.024 Uiso 1 1 calc R
C43 C 1.0727(2) 0.1719(3) 0.81002(19) 0.0178(7) Uani 1 1 d .
C44 C 1.1201(2) 0.2427(3) 0.8879(2) 0.0170(7) Uani 1 1 d .
C45 C 1.2075(2) 0.1451(3) 0.8830(2) 0.0183(7) Uani 1 1 d .
C46 C 1.1737(3) 0.1312(3) 1.0098(2) 0.0215(8) Uani 1 1 d .
C47 C 1.2229(3) 0.0340(3) 0.7989(2) 0.0212(8) Uani 1 1 d .
H47A H 1.2809 0.0381 0.7843 0.025 Uiso 1 1 calc R
H47B H 1.1862 0.0438 0.7521 0.025 Uiso 1 1 calc R
C48 C 0.6862(2) 0.0087(2) 1.0090(2) 0.0184(7) Uani 1 1 d .
H48A H 0.6334 0.0017 1.0335 0.022 Uiso 1 1 calc R
H48B H 0.6730 0.0205 0.9542 0.022 Uiso 1 1 calc R
C49 C 0.5771(3) 0.1257(3) 1.1187(2) 0.0233(8) Uani 1 1 d .
H49A H 0.5268 0.1624 1.0755 0.028 Uiso 1 1 calc R
H49B H 0.5845 0.0589 1.1366 0.028 Uiso 1 1 calc R
C50 C 0.5473(3) 0.1736(3) 1.1825(2) 0.0312(9) Uani 1 1 d .
H50A H 0.5850 0.1262 1.2306 0.037 Uiso 1 1 calc R
H50B H 0.4804 0.1906 1.1878 0.037 Uiso 1 1 calc R
C51 C 0.5597(3) 0.2658(3) 1.1693(2) 0.0277(9) Uani 1 1 d .
H51A H 0.5031 0.3170 1.1818 0.033 Uiso 1 1 calc R
H51B H 0.6143 0.2514 1.2035 0.033 Uiso 1 1 calc R
C52 C 0.5749(3) 0.3035(3) 1.0869(2) 0.0229(8) Uani 1 1 d .
H52A H 0.5205 0.3182 1.0523 0.027 Uiso 1 1 calc R
H52B H 0.5800 0.3640 1.0800 0.027 Uiso 1 1 calc R
C53 C 0.7187(3) 0.4786(3) 0.9839(2) 0.0259(8) Uani 1 1 d .
H53A H 0.6619 0.4766 1.0044 0.031 Uiso 1 1 calc R
H53B H 0.7469 0.4993 1.0184 0.031 Uiso 1 1 calc R
C54 C 0.6901(3) 0.5533(3) 0.9049(3) 0.0352(10) Uani 1 1 d .
H54A H 0.6558 0.6194 0.9104 0.042 Uiso 1 1 calc R
H54B H 0.6468 0.5432 0.8750 0.042 Uiso 1 1 calc R
C55 C 0.7756(3) 0.5458(3) 0.8616(3) 0.0358(10) Uani 1 1 d .
H55A H 0.7743 0.5206 0.8186 0.043 Uiso 1 1 calc R
H55B H 0.7707 0.6113 0.8409 0.043 Uiso 1 1 calc R
C56 C 0.8700(3) 0.4787(3) 0.9125(2) 0.0264(8) Uani 1 1 d .
H56A H 0.9226 0.4768 0.8830 0.032 Uiso 1 1 calc R
H56B H 0.8726 0.5042 0.9550 0.032 Uiso 1 1 calc R
C57 C 1.1351(3) 0.3328(3) 0.8540(2) 0.0250(8) Uani 1 1 d .
H57A H 1.0751 0.3921 0.8493 0.030 Uiso 1 1 calc R
H57B H 1.1817 0.3326 0.8884 0.030 Uiso 1 1 calc R
C58 C 1.1696(3) 0.3344(3) 0.7763(2) 0.0298(9) Uani 1 1 d .
H58A H 1.1787 0.3928 0.7564 0.036 Uiso 1 1 calc R
H58B H 1.1210 0.3388 0.7411 0.036 Uiso 1 1 calc R
C59 C 1.2634(3) 0.2427(3) 0.7791(2) 0.0356(10) Uani 1 1 d .
H59A H 1.2576 0.2165 0.7379 0.043 Uiso 1 1 calc R
H59B H 1.3143 0.2617 0.7700 0.043 Uiso 1 1 calc R
C60 C 1.2911(3) 0.1624(3) 0.8548(2) 0.0246(8) Uani 1 1 d .
H60A H 1.3161 0.1805 0.8933 0.029 Uiso 1 1 calc R
H60B H 1.3417 0.1013 0.8487 0.029 Uiso 1 1 calc R
N1 N 0.8403(2) 0.2731(2) 0.56569(17) 0.0197(6) Uani 1 1 d .
N2 N 0.8062(2) 0.4175(2) 0.58185(16) 0.0187(6) Uani 1 1 d .
N3 N 0.8166(2) 0.3495(2) 0.42851(17) 0.0218(7) Uani 1 1 d .
N4 N 0.7996(2) 0.4883(2) 0.44553(17) 0.0213(7) Uani 1 1 d .
N5 N 0.7039(2) 0.5773(2) 0.59993(17) 0.0213(7) Uani 1 1 d .
N6 N 0.5617(2) 0.6957(2) 0.60465(17) 0.0219(7) Uani 1 1 d .
N7 N 0.6897(2) 0.6457(2) 0.46289(17) 0.0216(7) Uani 1 1 d .
N8 N 0.5437(2) 0.7594(2) 0.46686(17) 0.0199(6) Uani 1 1 d .
N9 N 0.3886(2) 0.7633(2) 0.60092(17) 0.0215(7) Uani 1 1 d .
N10 N 0.2571(2) 0.7492(2) 0.59031(17) 0.0224(7) Uani 1 1 d .
N11 N 0.3713(2) 0.8279(2) 0.46325(16) 0.0187(6) Uani 1 1 d .
N12 N 0.2344(2) 0.8243(2) 0.45297(16) 0.0184(6) Uani 1 1 d .
N13 N 0.6898(2) 0.0934(2) 1.02117(16) 0.0169(6) Uani 1 1 d .
N14 N 0.6717(2) 0.2448(2) 0.98648(16) 0.0174(6) Uani 1 1 d .
N15 N 0.7505(2) 0.0643(2) 1.15117(16) 0.0186(6) Uani 1 1 d .
N16 N 0.7508(2) 0.2086(2) 1.11172(17) 0.0186(6) Uani 1 1 d .
N17 N 0.7521(2) 0.3412(2) 0.93047(16) 0.0165(6) Uani 1 1 d .
N18 N 0.8851(2) 0.3291(2) 0.88361(16) 0.0161(6) Uani 1 1 d .
N19 N 0.8294(2) 0.3063(2) 1.05589(16) 0.0202(6) Uani 1 1 d .
N20 N 0.9559(2) 0.3131(2) 1.00592(17) 0.0195(6) Uani 1 1 d .
N21 N 1.0421(2) 0.2442(2) 0.84404(16) 0.0169(6) Uani 1 1 d .
N22 N 1.1678(2) 0.1129(2) 0.83120(17) 0.0191(6) Uani 1 1 d .
N23 N 1.1114(2) 0.2244(2) 0.96809(17) 0.0190(6) Uani 1 1 d .
N24 N 1.2273(2) 0.0825(2) 0.96162(16) 0.0168(6) Uani 1 1 d .
O1 O 0.76470(19) 0.31277(19) 0.66891(14) 0.0229(6) Uani 1 1 d .
O2 O 0.6203(2) 0.5485(2) 0.69954(15) 0.0289(6) Uani 1 1 d .
O3 O 0.3742(2) 0.6382(2) 0.68835(15) 0.0323(7) Uani 1 1 d .
O4 O 0.7364(2) 0.4933(2) 0.33152(15) 0.0305(6) Uani 1 1 d .
O5 O 0.5777(2) 0.7070(2) 0.35895(15) 0.0288(6) Uani 1 1 d .
O6 O 0.32510(18) 0.80592(19) 0.35416(13) 0.0205(5) Uani 1 1 d .
O7 O 0.69642(18) 0.16377(19) 0.89558(13) 0.0213(5) Uani 1 1 d .
O8 O 0.79263(18) 0.2811(2) 0.82724(14) 0.0227(6) Uani 1 1 d .
O9 O 1.02373(18) 0.16190(19) 0.76482(15) 0.0247(6) Uani 1 1 d .
O10 O 0.8640(2) 0.0857(2) 1.20862(16) 0.0320(7) Uani 1 1 d .
O11 O 0.9731(2) 0.2251(2) 1.13158(15) 0.0303(6) Uani 1 1 d .
O12 O 1.1794(2) 0.0983(2) 1.07909(15) 0.0308(6) Uani 1 1 d .
N25 N 0.0111(3) 0.4401(3) 0.3043(2) 0.0377(9) Uani 1 1 d .
N26 N 0.5984(4) 0.9353(3) 0.3369(3) 0.0506(11) Uani 1 1 d .
N27 N 0.5652(3) 0.7180(3) 0.0849(2) 0.0468(10) Uani 1 1 d .
O13 O 0.0484(3) 0.4491(3) 0.2448(2) 0.0606(10) Uani 1 1 d .
O14 O -0.0262(3) 0.3864(4) 0.3180(3) 0.0782(13) Uani 1 1 d .
O15 O 0.0127(3) 0.4851(3) 0.3490(2) 0.0729(13) Uani 1 1 d .
O16 O 0.5383(3) 0.9958(3) 0.3684(2) 0.0665(11) Uani 1 1 d .
O17 O 0.6772(3) 0.8721(3) 0.3705(3) 0.0709(12) Uani 1 1 d .
O18 O 0.5759(4) 0.9422(4) 0.2714(3) 0.0855(15) Uani 1 1 d .
O19 O 0.5472(5) 0.6710(4) 0.1419(3) 0.0982(19) Uani 1 1 d .
O20 O 0.5272(3) 0.8079(3) 0.0686(2) 0.0659(11) Uani 1 1 d .
O21 O 0.6203(4) 0.6762(4) 0.0432(3) 0.0943(17) Uani 1 1 d .

loop_
_atom_site_aniso_label
_atom_site_aniso_U_11
_atom_site_aniso_U_22
_atom_site_aniso_U_33
_atom_site_aniso_U_23
_atom_site_aniso_U_13
_atom_site_aniso_U_12
O1W 0.0285(14) 0.0228(14) 0.0298(15) -0.0018(12) 0.0019(12) -0.0117(12)
O2W 0.0389(16) 0.0211(14) 0.0229(14) -0.0015(11) -0.0027(12) -0.0154(12)
O3W 0.0258(14) 0.0384(16) 0.0234(14) -0.0076(12) 0.0020(11) -0.0179(13)
O4W 0.0245(15) 0.0350(16) 0.0473(19) -0.0131(14) 0.0025(13) -0.0149(13)
Sm1 0.02580(12) 0.02529(12) 0.01523(11) -0.00447(8) 0.00235(8) -0.01496(9)
C1 0.0163(17) 0.0221(18) 0.0151(17) -0.0025(15) -0.0004(14) -0.0113(15)
C2 0.0206(18) 0.0234(19) 0.0171(18) -0.0018(15) 0.0024(15) -0.0113(16)
C3 0.0218(19) 0.0227(19) 0.0168(18) 0.0016(15) 0.0027(15) -0.0127(16)
C4 0.0207(18) 0.030(2) 0.0156(18) -0.0057(16) 0.0097(15) -0.0132(17)
C5 0.0257(19) 0.0205(18) 0.0155(17) -0.0038(15) 0.0000(15) -0.0112(16)
C6 0.027(2) 0.0224(19) 0.0204(19) -0.0003(16) 0.0043(16) -0.0137(17)
C7 0.027(2) 0.0220(19) 0.0210(19) -0.0080(16) -0.0022(16) -0.0134(16)
C8 0.0249(19) 0.0227(19) 0.0157(18) -0.0008(15) 0.0000(15) -0.0147(16)
C9 0.0263(19) 0.0221(19) 0.0170(18) -0.0018(15) -0.0034(15) -0.0146(16)
C10 0.0240(19) 0.0206(19) 0.023(2) 0.0006(16) -0.0009(16) -0.0135(16)
C11 0.027(2) 0.031(2) 0.0159(18) -0.0103(16) 0.0017(15) -0.0114(17)
C12 0.0228(19) 0.0198(18) 0.0159(17) -0.0006(15) -0.0014(14) -0.0117(15)
C13 0.034(2) 0.022(2) 0.0161(19) -0.0097(17) 0.0058(16) -0.0115(17)
C14 0.0251(19) 0.0179(18) 0.0139(17) -0.0064(15) 0.0036(15) -0.0082(15)
C15 0.0258(19) 0.0192(18) 0.0145(17) -0.0056(15) 0.0010(15) -0.0087(16)
C16 0.0208(18) 0.0120(16) 0.0130(17) -0.0004(14) 0.0009(14) -0.0079(14)
C17 0.028(2) 0.030(2) 0.0122(17) -0.0066(16) 0.0093(15) -0.0138(17)
C18 0.0200(18) 0.0177(18) 0.0161(17) -0.0002(14) -0.0002(14) -0.0094(15)
C19 0.0207(19) 0.032(2) 0.030(2) -0.0061(18) 0.0100(17) -0.0129(17)
C20 0.019(2) 0.035(2) 0.039(2) 0.000(2) -0.0003(18) -0.0098(18)
C21 0.022(2) 0.044(3) 0.032(2) -0.002(2) -0.0018(17) -0.0203(19)
C22 0.023(2) 0.032(2) 0.028(2) -0.0042(18) 0.0040(16) -0.0188(17)
C23 0.025(2) 0.026(2) 0.034(2) -0.0028(18) -0.0025(17) -0.0159(17)
C24 0.044(3) 0.038(2) 0.038(3) -0.011(2) -0.012(2) -0.024(2)
C25 0.043(3) 0.040(3) 0.040(3) -0.014(2) -0.008(2) -0.024(2)
C26 0.033(2) 0.024(2) 0.031(2) -0.0075(17) -0.0035(18) -0.0155(18)
C27 0.036(2) 0.021(2) 0.031(2) -0.0105(17) -0.0015(18) -0.0119(18)
C28 0.053(3) 0.040(3) 0.042(3) -0.028(2) -0.003(2) -0.007(2)
C29 0.060(3) 0.036(3) 0.036(3) -0.025(2) 0.019(2) -0.014(2)
C30 0.030(2) 0.024(2) 0.029(2) -0.0088(18) 0.0080(18) -0.0070(17)
C31 0.0154(17) 0.0200(18) 0.0143(17) -0.0033(14) 0.0009(13) -0.0093(14)
C32 0.0162(17) 0.0161(17) 0.0117(16) -0.0015(14) 0.0034(14) -0.0049(14)
C33 0.0172(17) 0.0167(17) 0.0149(17) -0.0060(14) 0.0043(14) -0.0064(14)
C34 0.0211(19) 0.0224(19) 0.0155(18) -0.0076(15) 0.0048(15) -0.0069(16)
C35 0.0177(17) 0.0185(18) 0.0148(17) 0.0000(14) -0.0011(14) -0.0085(15)
C36 0.031(2) 0.0248(19) 0.0112(17) -0.0059(15) 0.0015(15) -0.0165(17)
C37 0.0196(17) 0.0154(17) 0.0129(17) 0.0000(14) -0.0001(14) -0.0081(14)
C38 0.0186(18) 0.0205(18) 0.0192(18) -0.0074(15) 0.0036(15) -0.0101(15)
C39 0.0207(18) 0.0150(17) 0.0168(17) -0.0043(14) 0.0010(14) -0.0081(15)
C40 0.0242(19) 0.0228(19) 0.0196(19) -0.0109(16) 0.0020(16) -0.0102(16)
C41 0.0186(18) 0.0208(18) 0.0147(17) -0.0033(15) 0.0020(14) -0.0074(15)
C42 0.0192(18) 0.0225(19) 0.0205(18) -0.0102(16) 0.0018(15) -0.0091(15)
C43 0.0180(17) 0.0190(18) 0.0144(17) 0.0006(14) 0.0030(14) -0.0098(15)
C44 0.0163(17) 0.0176(18) 0.0171(17) -0.0041(15) 0.0015(14) -0.0083(15)
C45 0.0184(18) 0.0170(18) 0.0175(18) -0.0008(15) -0.0010(14) -0.0088(15)
C46 0.0192(18) 0.0243(19) 0.020(2) -0.0043(16) 0.0003(15) -0.0105(16)
C47 0.0263(19) 0.0189(18) 0.0123(17) -0.0025(15) 0.0039(15) -0.0067(16)
C48 0.0169(17) 0.0164(17) 0.0190(18) -0.0039(15) -0.0032(14) -0.0058(14)
C49 0.0200(19) 0.028(2) 0.0195(19) -0.0040(16) 0.0052(15) -0.0108(16)
C50 0.032(2) 0.037(2) 0.022(2) -0.0078(18) 0.0134(17) -0.0143(19)
C51 0.024(2) 0.033(2) 0.0199(19) -0.0125(17) 0.0084(16) -0.0059(17)
C52 0.0202(19) 0.0212(19) 0.0207(19) -0.0064(16) 0.0038(15) -0.0039(15)
C53 0.024(2) 0.024(2) 0.031(2) -0.0136(17) 0.0071(17) -0.0088(17)
C54 0.030(2) 0.021(2) 0.044(3) -0.0065(19) 0.000(2) -0.0046(17)
C55 0.039(2) 0.021(2) 0.034(2) 0.0015(18) 0.002(2) -0.0079(19)
C56 0.030(2) 0.0179(19) 0.034(2) -0.0077(17) 0.0060(17) -0.0130(17)
C57 0.025(2) 0.0193(19) 0.032(2) -0.0035(17) 0.0033(17) -0.0127(16)
C58 0.032(2) 0.027(2) 0.028(2) -0.0004(17) 0.0055(17) -0.0159(18)
C59 0.037(2) 0.034(2) 0.028(2) 0.0011(19) 0.0106(19) -0.015(2)
C60 0.0185(18) 0.027(2) 0.026(2) -0.0023(17) 0.0040(16) -0.0115(16)
N1 0.0217(16) 0.0221(16) 0.0163(15) -0.0024(13) 0.0033(12) -0.0127(13)
N2 0.0245(16) 0.0217(16) 0.0148(15) -0.0054(13) 0.0060(12) -0.0149(13)
N3 0.0240(16) 0.0246(17) 0.0166(15) -0.0043(13) 0.0040(13) -0.0121(14)
N4 0.0230(16) 0.0232(16) 0.0150(15) -0.0008(13) 0.0004(13) -0.0110(14)
N5 0.0242(16) 0.0187(16) 0.0188(16) -0.0009(13) 0.0011(13) -0.0104(13)
N6 0.0275(17) 0.0224(16) 0.0148(15) -0.0037(13) 0.0018(13) -0.0116(14)
N7 0.0230(16) 0.0242(16) 0.0152(15) -0.0006(13) -0.0028(13) -0.0116(14)
N8 0.0217(16) 0.0237(16) 0.0147(15) -0.0033(13) -0.0008(12) -0.0118(13)
N9 0.0246(16) 0.0247(17) 0.0128(15) -0.0035(13) -0.0013(12) -0.0103(14)
N10 0.0326(18) 0.0256(17) 0.0123(15) -0.0048(13) 0.0022(13) -0.0166(15)
N11 0.0246(16) 0.0254(16) 0.0118(14) -0.0067(13) 0.0038(12) -0.0157(14)
N12 0.0202(15) 0.0235(16) 0.0115(14) -0.0048(12) 0.0009(12) -0.0102(13)
N13 0.0201(15) 0.0189(15) 0.0125(14) -0.0055(12) 0.0032(12) -0.0092(13)
N14 0.0225(15) 0.0170(15) 0.0112(14) -0.0035(12) 0.0041(12) -0.0082(13)
N15 0.0201(15) 0.0211(16) 0.0122(14) -0.0026(12) -0.0003(12) -0.0087(13)
N16 0.0210(15) 0.0196(15) 0.0163(15) -0.0061(13) 0.0010(12) -0.0098(13)
N17 0.0174(15) 0.0210(15) 0.0136(14) -0.0068(12) 0.0025(12) -0.0100(13)
N18 0.0160(14) 0.0192(15) 0.0137(14) -0.0051(12) 0.0015(12) -0.0085(12)
N19 0.0224(16) 0.0262(17) 0.0128(14) -0.0035(13) 0.0017(12) -0.0130(14)
N20 0.0191(15) 0.0230(16) 0.0162(15) -0.0083(13) 0.0017(12) -0.0082(13)
N21 0.0157(14) 0.0182(15) 0.0161(15) -0.0048(12) -0.0006(12) -0.0071(12)
N22 0.0176(15) 0.0205(16) 0.0164(15) -0.0081(13) 0.0001(12) -0.0047(13)
N23 0.0181(15) 0.0205(16) 0.0154(15) -0.0048(13) 0.0013(12) -0.0065(13)
N24 0.0169(15) 0.0150(14) 0.0148(15) -0.0029(12) 0.0028(12) -0.0051(12)
O1 0.0317(14) 0.0262(14) 0.0156(13) -0.0050(11) 0.0078(11) -0.0181(12)
O2 0.0382(16) 0.0262(15) 0.0206(14) -0.0014(12) 0.0074(12) -0.0165(13)
O3 0.0422(17) 0.0294(15) 0.0179(14) 0.0044(12) -0.0044(12) -0.0163(14)
O4 0.0348(16) 0.0304(15) 0.0203(14) -0.0017(12) -0.0002(12) -0.0129(13)
O5 0.0307(15) 0.0378(16) 0.0156(13) -0.0071(12) -0.0025(11) -0.0141(13)
O6 0.0252(13) 0.0289(14) 0.0120(12) -0.0071(11) 0.0039(10) -0.0158(12)
O7 0.0286(14) 0.0262(14) 0.0123(12) -0.0063(11) 0.0051(10) -0.0152(12)
O8 0.0251(14) 0.0340(15) 0.0166(13) -0.0119(12) 0.0050(11) -0.0178(12)
O9 0.0216(13) 0.0282(14) 0.0248(14) -0.0099(12) -0.0007(11) -0.0106(11)
O10 0.0343(16) 0.0286(15) 0.0278(15) -0.0032(12) -0.0105(13) -0.0123(13)
O11 0.0293(15) 0.0381(16) 0.0181(14) -0.0023(13) -0.0044(12) -0.0141(13)
O12 0.0342(16) 0.0288(15) 0.0173(14) -0.0025(12) 0.0033(12) -0.0066(13)
N25 0.032(2) 0.045(2) 0.028(2) -0.0002(17) -0.0045(16) -0.0158(18)
N26 0.084(4) 0.047(3) 0.043(3) -0.018(2) 0.024(3) -0.047(3)
N27 0.052(3) 0.052(3) 0.040(2) -0.020(2) 0.011(2) -0.023(2)
O13 0.056(2) 0.064(3) 0.045(2) 0.0038(19) 0.0151(18) -0.023(2)
O14 0.088(3) 0.103(4) 0.065(3) -0.006(3) 0.018(2) -0.072(3)
O15 0.061(3) 0.089(3) 0.062(3) -0.039(2) -0.015(2) -0.019(2)
O16 0.082(3) 0.062(3) 0.056(2) -0.030(2) 0.023(2) -0.027(2)
O17 0.071(3) 0.066(3) 0.068(3) -0.016(2) 0.003(2) -0.027(2)
O18 0.102(4) 0.083(3) 0.048(3) -0.023(2) 0.000(2) -0.021(3)
O19 0.153(5) 0.064(3) 0.089(4) -0.031(3) 0.076(4) -0.057(3)
O20 0.071(3) 0.051(3) 0.066(3) -0.017(2) 0.002(2) -0.021(2)
O21 0.122(4) 0.074(3) 0.084(3) -0.041(3) 0.061(3) -0.034(3)

loop_
_atom_type_symbol
_atom_type_description
_atom_type_scat_dispersion_real
_atom_type_scat_dispersion_imag
_atom_type_scat_source
C C 0.0033 0.0016 'International Tables Vol C Tables 4.2.6.8 and 6.1.1.4'
H H 0.0000 0.0000 'International Tables Vol C Tables 4.2.6.8 and 6.1.1.4'
N N 0.0061 0.0033 'International Tables Vol C Tables 4.2.6.8 and 6.1.1.4'
O O 0.0106 0.0060 'International Tables Vol C Tables 4.2.6.8 and 6.1.1.4'
Sm Sm -0.1638 3.4418 'International Tables Vol C Tables 4.2.6.8 and 6.1.1.4'

loop_
_geom_angle_atom_site_label_1
_geom_angle_atom_site_label_2
_geom_angle_atom_site_label_3
_geom_angle
_geom_angle_site_symmetry_1
_geom_angle_site_symmetry_3
O7 Sm1 O4W 97.48(10) . .
O7 Sm1 O1W 93.41(9) . .
O4W Sm1 O1W 140.60(9) . .
O7 Sm1 O6 138.83(8) . 2_666
O4W Sm1 O6 96.38(10) . 2_666
O1W Sm1 O6 99.91(9) . 2_666
O7 Sm1 O1 145.84(8) . .
O4W Sm1 O1 77.04(10) . .
O1W Sm1 O1 72.92(9) . .
O6 Sm1 O1 75.18(8) 2_666 .
O7 Sm1 O2W 76.09(9) . .
O4W Sm1 O2W 71.80(10) . .
O1W Sm1 O2W 147.53(9) . .
O6 Sm1 O2W 71.85(9) 2_666 .
O1 Sm1 O2W 131.00(9) . .
O7 Sm1 O8 75.38(8) . .
O4W Sm1 O8 72.56(9) . .
O1W Sm1 O8 73.85(9) . .
O6 Sm1 O8 145.77(8) 2_666 .
O1 Sm1 O8 70.80(8) . .
O2W Sm1 O8 130.24(9) . .
O7 Sm1 O3W 75.22(9) . .
O4W Sm1 O3W 147.36(10) . .
O1W Sm1 O3W 72.03(9) . .
O6 Sm1 O3W 72.32(9) 2_666 .
O1 Sm1 O3W 126.29(9) . .
O2W Sm1 O3W 75.57(10) . .
O8 Sm1 O3W 132.87(9) . .
O1 C1 N1 125.9(3) . .
O1 C1 N2 124.4(3) . .
N1 C1 N2 109.6(3) . .
N1 C2 N3 113.5(3) . .
N1 C2 C19 112.2(3) . .
N3 C2 C19 112.9(3) . .
N1 C2 C3 102.4(3) . .
N3 C2 C3 102.7(3) . .
C19 C2 C3 112.3(3) . .
N4 C3 N2 112.2(3) . .
N4 C3 C22 113.4(3) . .
N2 C3 C22 112.6(3) . .
N4 C3 C2 102.6(3) . .
N2 C3 C2 103.1(3) . .
C22 C3 C2 112.1(3) . .
O4 C4 N3 126.1(3) . .
O4 C4 N4 125.5(4) . .
N3 C4 N4 108.4(3) . .
N5 C5 N2 114.6(3) . .
N5 C5 H5A 108.6 . .
N2 C5 H5A 108.6 . .
N5 C5 H5B 108.6 . .
N2 C5 H5B 108.6 . .
H5A C5 H5B 107.6 . .
N4 C6 N7 114.9(3) . .
N4 C6 H6A 108.5 . .
N7 C6 H6A 108.5 . .
N4 C6 H6B 108.5 . .
N7 C6 H6B 108.5 . .
H6A C6 H6B 107.5 . .
O2 C7 N5 125.9(4) . .
O2 C7 N6 125.2(4) . .
N5 C7 N6 108.8(3) . .
N7 C8 N5 112.5(3) . .
N7 C8 C23 112.9(3) . .
N5 C8 C23 112.7(3) . .
N7 C8 C9 103.3(3) . .
N5 C8 C9 103.0(3) . .
C23 C8 C9 111.6(3) . .
N8 C9 N6 112.0(3) . .
N8 C9 C26 113.6(3) . .
N6 C9 C26 112.9(3) . .
N8 C9 C8 102.6(3) . .
N6 C9 C8 102.6(3) . .
C26 C9 C8 112.2(3) . .
O5 C10 N8 126.4(3) . .
O5 C10 N7 124.2(4) . .
N8 C10 N7 109.3(3) . .
N6 C11 N9 115.2(3) . .
N6 C11 H11A 108.5 . .
N9 C11 H11A 108.5 . .
N6 C11 H11B 108.5 . .
N9 C11 H11B 108.5 . .
H11A C11 H11B 107.5 . .
N8 C12 N11 114.9(3) . .
N8 C12 H12A 108.5 . .
N11 C12 H12A 108.5 . .
N8 C12 H12B 108.5 . .
N11 C12 H12B 108.5 . .
H12A C12 H12B 107.5 . .
O3 C13 N9 125.7(4) . .
O3 C13 N10 125.4(4) . .
N9 C13 N10 108.9(3) . .
N9 C14 N11 112.4(3) . .
N9 C14 C27 113.4(3) . .
N11 C14 C27 113.3(3) . .
N9 C14 C15 102.5(3) . .
N11 C14 C15 102.8(3) . .
C27 C14 C15 111.4(3) . .
N10 C15 N12 113.1(3) . .
N10 C15 C30 113.1(3) . .
N12 C15 C30 112.1(3) . .
N10 C15 C14 102.6(3) . .
N12 C15 C14 102.2(3) . .
C30 C15 C14 112.8(3) . .
O6 C16 N12 125.5(3) . .
O6 C16 N11 125.1(3) . .
N12 C16 N11 109.4(3) . .
N3 C17 N10 113.5(3) 2_666 .
N3 C17 H17A 108.9 2_666 .
N10 C17 H17A 108.9 . .
N3 C17 H17B 108.9 2_666 .
N10 C17 H17B 108.9 . .
H17A C17 H17B 107.7 . .
N12 C18 N1 113.6(3) . 2_666
N12 C18 H18A 108.9 . .
N1 C18 H18A 108.9 2_666 .
N12 C18 H18B 108.9 . .
N1 C18 H18B 108.9 2_666 .
H18A C18 H18B 107.7 . .
C2 C19 C20 110.8(3) . .
C2 C19 H19A 109.5 . .
C20 C19 H19A 109.5 . .
C2 C19 H19B 109.5 . .
C20 C19 H19B 109.5 . .
H19A C19 H19B 108.1 . .
C21 C20 C19 113.5(3) . .
C21 C20 H20A 108.9 . .
C19 C20 H20A 108.9 . .
C21 C20 H20B 108.9 . .
C19 C20 H20B 108.9 . .
H20A C20 H20B 107.7 . .
C20 C21 C22 112.2(3) . .
C20 C21 H21A 109.2 . .
C22 C21 H21A 109.2 . .
C20 C21 H21B 109.2 . .
C22 C21 H21B 109.2 . .
H21A C21 H21B 107.9 . .
C3 C22 C21 110.0(3) . .
C3 C22 H22A 109.7 . .
C21 C22 H22A 109.7 . .
C3 C22 H22B 109.7 . .
C21 C22 H22B 109.7 . .
H22A C22 H22B 108.2 . .
C24 C23 C8 111.4(3) . .
C24 C23 H23A 109.3 . .
C8 C23 H23A 109.3 . .
C24 C23 H23B 109.3 . .
C8 C23 H23B 109.3 . .
H23A C23 H23B 108.0 . .
C23 C24 C25 112.2(3) . .
C23 C24 H24A 109.2 . .
C25 C24 H24A 109.2 . .
C23 C24 H24B 109.2 . .
C25 C24 H24B 109.2 . .
H24A C24 H24B 107.9 . .
C26 C25 C24 112.9(4) . .
C26 C25 H25A 109.0 . .
C24 C25 H25A 109.0 . .
C26 C25 H25B 109.0 . .
C24 C25 H25B 109.0 . .
H25A C25 H25B 107.8 . .
C9 C26 C25 111.4(3) . .
C9 C26 H26A 109.4 . .
C25 C26 H26A 109.4 . .
C9 C26 H26B 109.4 . .
C25 C26 H26B 109.4 . .
H26A C26 H26B 108.0 . .
C14 C27 C28 110.6(4) . .
C14 C27 H27A 109.5 . .
C28 C27 H27A 109.5 . .
C14 C27 H27B 109.5 . .
C28 C27 H27B 109.5 . .
H27A C27 H27B 108.1 . .
C29 C28 C27 113.9(4) . .
C29 C28 H28A 108.8 . .
C27 C28 H28A 108.8 . .
C29 C28 H28B 108.8 . .
C27 C28 H28B 108.8 . .
H28A C28 H28B 107.7 . .
C28 C29 C30 112.1(4) . .
C28 C29 H29A 109.2 . .
C30 C29 H29A 109.2 . .
C28 C29 H29B 109.2 . .
C30 C29 H29B 109.2 . .
H29A C29 H29B 107.9 . .
C15 C30 C29 109.9(3) . .
C15 C30 H30A 109.7 . .
C29 C30 H30A 109.7 . .
C15 C30 H30B 109.7 . .
C29 C30 H30B 109.7 . .
H30A C30 H30B 108.2 . .
O7 C31 N13 125.2(3) . .
O7 C31 N14 124.9(3) . .
N13 C31 N14 109.9(3) . .
N15 C32 N13 112.4(3) . .
N15 C32 C49 113.4(3) . .
N13 C32 C49 112.9(3) . .
N15 C32 C33 103.2(3) . .
N13 C32 C33 102.3(3) . .
C49 C32 C33 111.8(3) . .
N14 C33 N16 113.2(3) . .
N14 C33 C52 112.8(3) . .
N16 C33 C52 112.7(3) . .
N14 C33 C32 102.6(3) . .
N16 C33 C32 102.3(3) . .
C52 C33 C32 112.3(3) . .
O10 C34 N15 125.5(3) . .
O10 C34 N16 126.0(3) . .
N15 C34 N16 108.5(3) . .
N14 C35 N17 114.2(3) . .
N14 C35 H35A 108.7 . .
N17 C35 H35A 108.7 . .
N14 C35 H35B 108.7 . .
N17 C35 H35B 108.7 . .
H35A C35 H35B 107.6 . .
N19 C36 N16 113.8(3) . .
N19 C36 H36A 108.8 . .
N16 C36 H36A 108.8 . .
N19 C36 H36B 108.8 . .
N16 C36 H36B 108.8 . .
H36A C36 H36B 107.7 . .
O8 C37 N17 125.4(3) . .
O8 C37 N18 125.0(3) . .
N17 C37 N18 109.6(3) . .
N19 C38 N17 113.2(3) . .
N19 C38 C53 113.5(3) . .
N17 C38 C53 111.9(3) . .
N19 C38 C39 103.4(3) . .
N17 C38 C39 102.0(3) . .
C53 C38 C39 111.8(3) . .
N20 C39 N18 112.4(3) . .
N20 C39 C56 113.6(3) . .
N18 C39 C56 112.9(3) . .
N20 C39 C38 102.3(3) . .
N18 C39 C38 102.7(3) . .
C56 C39 C38 111.8(3) . .
O11 C40 N20 126.4(3) . .
O11 C40 N19 125.0(3) . .
N20 C40 N19 108.5(3) . .
N21 C41 N18 114.8(3) . .
N21 C41 H41A 108.6 . .
N18 C41 H41A 108.6 . .
N21 C41 H41B 108.6 . .
N18 C41 H41B 108.6 . .
H41A C41 H41B 107.6 . .
N20 C42 N23 114.0(3) . .
N20 C42 H42A 108.8 . .
N23 C42 H42A 108.8 . .
N20 C42 H42B 108.8 . .
N23 C42 H42B 108.8 . .
H42A C42 H42B 107.6 . .
O9 C43 N21 125.8(3) . .
O9 C43 N22 124.7(3) . .
N21 C43 N22 109.4(3) . .
N23 C44 N21 112.6(3) . .
N23 C44 C57 113.2(3) . .
N21 C44 C57 112.4(3) . .
N23 C44 C45 103.4(3) . .
N21 C44 C45 102.0(3) . .
C57 C44 C45 112.4(3) . .
N22 C45 N24 112.2(3) . .
N22 C45 C60 113.5(3) . .
N24 C45 C60 113.4(3) . .
N22 C45 C44 103.0(3) . .
N24 C45 C44 101.9(3) . .
C60 C45 C44 111.8(3) . .
O12 C46 N24 126.5(3) . .
O12 C46 N23 124.7(4) . .
N24 C46 N23 108.8(3) . .
N22 C47 N15 115.2(3) . 2_757
N22 C47 H47A 108.5 . .
N15 C47 H47A 108.5 2_757 .
N22 C47 H47B 108.5 . .
N15 C47 H47B 108.5 2_757 .
H47A C47 H47B 107.5 . .
N24 C48 N13 114.1(3) 2_757 .
N24 C48 H48A 108.7 2_757 .
N13 C48 H48A 108.7 . .
N24 C48 H48B 108.7 2_757 .
N13 C48 H48B 108.7 . .
H48A C48 H48B 107.6 . .
C50 C49 C32 112.5(3) . .
C50 C49 H49A 109.1 . .
C32 C49 H49A 109.1 . .
C50 C49 H49B 109.1 . .
C32 C49 H49B 109.1 . .
H49A C49 H49B 107.8 . .
C49 C50 C51 113.4(3) . .
C49 C50 H50A 108.9 . .
C51 C50 H50A 108.9 . .
C49 C50 H50B 108.9 . .
C51 C50 H50B 108.9 . .
H50A C50 H50B 107.7 . .
C52 C51 C50 111.9(3) . .
C52 C51 H51A 109.2 . .
C50 C51 H51A 109.2 . .
C52 C51 H51B 109.2 . .
C50 C51 H51B 109.2 . .
H51A C51 H51B 107.9 . .
C33 C52 C51 109.7(3) . .
C33 C52 H52A 109.7 . .
C51 C52 H52A 109.7 . .
C33 C52 H52B 109.7 . .
C51 C52 H52B 109.7 . .
H52A C52 H52B 108.2 . .
C54 C53 C38 111.7(3) . .
C54 C53 H53A 109.3 . .
C38 C53 H53A 109.3 . .
C54 C53 H53B 109.3 . .
C38 C53 H53B 109.3 . .
H53A C53 H53B 107.9 . .
C53 C54 C55 112.7(3) . .
C53 C54 H54A 109.0 . .
C55 C54 H54A 109.0 . .
C53 C54 H54B 109.0 . .
C55 C54 H54B 109.0 . .
H54A C54 H54B 107.8 . .
C56 C55 C54 112.2(4) . .
C56 C55 H55A 109.2 . .
C54 C55 H55A 109.2 . .
C56 C55 H55B 109.2 . .
C54 C55 H55B 109.2 . .
H55A C55 H55B 107.9 . .
C39 C56 C55 109.9(3) . .
C39 C56 H56A 109.7 . .
C55 C56 H56A 109.7 . .
C39 C56 H56B 109.7 . .
C55 C56 H56B 109.7 . .
H56A C56 H56B 108.2 . .
C58 C57 C44 111.4(3) . .
C58 C57 H57A 109.4 . .
C44 C57 H57A 109.4 . .
C58 C57 H57B 109.4 . .
C44 C57 H57B 109.4 . .
H57A C57 H57B 108.0 . .
C57 C58 C59 112.3(3) . .
C57 C58 H58A 109.2 . .
C59 C58 H58A 109.2 . .
C57 C58 H58B 109.2 . .
C59 C58 H58B 109.2 . .
H58A C58 H58B 107.9 . .
C60 C59 C58 113.5(3) . .
C60 C59 H59A 108.9 . .
C58 C59 H59A 108.9 . .
C60 C59 H59B 108.9 . .
C58 C59 H59B 108.9 . .
H59A C59 H59B 107.7 . .
C59 C60 C45 112.4(3) . .
C59 C60 H60A 109.1 . .
C45 C60 H60A 109.1 . .
C59 C60 H60B 109.1 . .
C45 C60 H60B 109.1 . .
H60A C60 H60B 107.8 . .
C1 N1 C2 113.3(3) . .
C1 N1 C18 121.4(3) . 2_666
C2 N1 C18 125.4(3) . 2_666
C1 N2 C5 121.0(3) . .
C1 N2 C3 111.2(3) . .
C5 N2 C3 125.2(3) . .
C4 N3 C17 120.5(3) . 2_666
C4 N3 C2 112.6(3) . .
C17 N3 C2 125.5(3) 2_666 .
C4 N4 C6 121.0(3) . .
C4 N4 C3 113.0(3) . .
C6 N4 C3 125.8(3) . .
C7 N5 C5 121.2(3) . .
C7 N5 C8 112.7(3) . .
C5 N5 C8 125.2(3) . .
C7 N6 C11 121.2(3) . .
C7 N6 C9 112.7(3) . .
C11 N6 C9 125.1(3) . .
C10 N7 C6 121.4(3) . .
C10 N7 C8 112.1(3) . .
C6 N7 C8 125.4(3) . .
C10 N8 C12 121.4(3) . .
C10 N8 C9 112.6(3) . .
C12 N8 C9 124.1(3) . .
C13 N9 C14 113.0(3) . .
C13 N9 C11 121.0(3) . .
C14 N9 C11 125.6(3) . .
C13 N10 C15 112.8(3) . .
C13 N10 C17 121.6(3) . .
C15 N10 C17 125.1(3) . .
C16 N11 C12 121.6(3) . .
C16 N11 C14 112.1(3) . .
C12 N11 C14 125.0(3) . .
C16 N12 C18 122.2(3) . .
C16 N12 C15 113.3(3) . .
C18 N12 C15 124.4(3) . .
C31 N13 C48 121.5(3) . .
C31 N13 C32 112.2(3) . .
C48 N13 C32 124.3(3) . .
C31 N14 C35 122.8(3) . .
C31 N14 C33 112.5(3) . .
C35 N14 C33 124.7(3) . .
C34 N15 C47 121.2(3) . 2_757
C34 N15 C32 112.6(3) . .
C47 N15 C32 126.0(3) 2_757 .
C34 N16 C36 121.2(3) . .
C34 N16 C33 113.0(3) . .
C36 N16 C33 124.6(3) . .
C37 N17 C35 122.3(3) . .
C37 N17 C38 113.0(3) . .
C35 N17 C38 124.7(3) . .
C37 N18 C41 120.7(3) . .
C37 N18 C39 112.1(3) . .
C41 N18 C39 124.9(3) . .
C40 N19 C36 121.0(3) . .
C40 N19 C38 112.0(3) . .
C36 N19 C38 125.8(3) . .
C40 N20 C42 121.4(3) . .
C40 N20 C39 113.2(3) . .
C42 N20 C39 125.2(3) . .
C43 N21 C41 121.0(3) . .
C43 N21 C44 112.7(3) . .
C41 N21 C44 124.8(3) . .
C43 N22 C47 122.5(3) . .
C43 N22 C45 112.4(3) . .
C47 N22 C45 124.8(3) . .
C46 N23 C44 112.8(3) . .
C46 N23 C42 121.4(3) . .
C44 N23 C42 125.4(3) . .
C46 N24 C48 120.7(3) . 2_757
C46 N24 C45 112.7(3) . .
C48 N24 C45 123.5(3) 2_757 .
C1 O1 Sm1 155.1(2) . .
C16 O6 Sm1 155.3(2) . 2_666
C31 O7 Sm1 158.9(2) . .
C37 O8 Sm1 156.8(2) . .
O14 N25 O15 121.0(5) . .
O14 N25 O13 119.4(5) . .
O15 N25 O13 119.6(4) . .
O18 N26 O17 120.2(5) . .
O18 N26 O16 117.8(5) . .
O17 N26 O16 122.0(5) . .
O19 N27 O20 119.8(5) . .
O19 N27 O21 120.6(5) . .
O20 N27 O21 119.6(5) . .

loop_
_geom_bond_atom_site_label_1
_geom_bond_atom_site_label_2
_geom_bond_distance
_geom_bond_site_symmetry_2
O1W Sm1 2.401(3) .
O2W Sm1 2.427(3) .
O3W Sm1 2.444(3) .
O4W Sm1 2.381(3) .
Sm1 O7 2.369(2) .
Sm1 O6 2.410(2) 2_666
Sm1 O1 2.419(2) .
Sm1 O8 2.441(2) .
C1 O1 1.233(4) .
C1 N1 1.350(5) .
C1 N2 1.368(4) .
C2 N1 1.450(5) .
C2 N3 1.462(5) .
C2 C19 1.525(5) .
C2 C3 1.572(5) .
C3 N4 1.460(5) .
C3 N2 1.471(5) .
C3 C22 1.518(5) .
C4 O4 1.220(5) .
C4 N3 1.365(5) .
C4 N4 1.366(5) .
C5 N5 1.451(5) .
C5 N2 1.454(5) .
C5 H5A 0.9800 .
C5 H5B 0.9800 .
C6 N4 1.444(5) .
C6 N7 1.446(5) .
C6 H6A 0.9800 .
C6 H6B 0.9800 .
C7 O2 1.227(5) .
C7 N5 1.361(5) .
C7 N6 1.369(5) .
C8 N7 1.455(5) .
C8 N5 1.461(5) .
C8 C23 1.531(5) .
C8 C9 1.571(5) .
C9 N8 1.463(4) .
C9 N6 1.463(5) .
C9 C26 1.522(5) .
C10 O5 1.232(5) .
C10 N8 1.357(5) .
C10 N7 1.371(5) .
C11 N6 1.449(5) .
C11 N9 1.457(5) .
C11 H11A 0.9800 .
C11 H11B 0.9800 .
C12 N8 1.448(5) .
C12 N11 1.451(5) .
C12 H12A 0.9800 .
C12 H12B 0.9800 .
C13 O3 1.224(5) .
C13 N9 1.360(5) .
C13 N10 1.360(5) .
C14 N9 1.454(5) .
C14 N11 1.464(4) .
C14 C27 1.518(5) .
C14 C15 1.577(5) .
C15 N10 1.458(5) .
C15 N12 1.461(4) .
C15 C30 1.524(5) .
C16 O6 1.233(4) .
C16 N12 1.344(5) .
C16 N11 1.365(4) .
C17 N3 1.455(5) 2_666
C17 N10 1.460(5) .
C17 H17A 0.9800 .
C17 H17B 0.9800 .
C18 N12 1.450(4) .
C18 N1 1.454(4) 2_666
C18 H18A 0.9800 .
C18 H18B 0.9800 .
C19 C20 1.529(6) .
C19 H19A 0.9800 .
C19 H19B 0.9800 .
C20 C21 1.529(6) .
C20 H20A 0.9800 .
C20 H20B 0.9800 .
C21 C22 1.530(6) .
C21 H21A 0.9800 .
C21 H21B 0.9800 .
C22 H22A 0.9800 .
C22 H22B 0.9800 .
C23 C24 1.518(6) .
C23 H23A 0.9800 .
C23 H23B 0.9800 .
C24 C25 1.543(7) .
C24 H24A 0.9800 .
C24 H24B 0.9800 .
C25 C26 1.524(5) .
C25 H25A 0.9800 .
C25 H25B 0.9800 .
C26 H26A 0.9800 .
C26 H26B 0.9800 .
C27 C28 1.539(7) .
C27 H27A 0.9800 .
C27 H27B 0.9800 .
C28 C29 1.524(8) .
C28 H28A 0.9800 .
C28 H28B 0.9800 .
C29 C30 1.530(6) .
C29 H29A 0.9800 .
C29 H29B 0.9800 .
C30 H30A 0.9800 .
C30 H30B 0.9800 .
C31 O7 1.238(4) .
C31 N13 1.350(4) .
C31 N14 1.353(5) .
C32 N15 1.459(4) .
C32 N13 1.467(4) .
C32 C49 1.524(5) .
C32 C33 1.575(5) .
C33 N14 1.454(4) .
C33 N16 1.460(4) .
C33 C52 1.525(5) .
C34 O10 1.214(4) .
C34 N15 1.370(5) .
C34 N16 1.371(5) .
C35 N14 1.443(4) .
C35 N17 1.454(4) .
C35 H35A 0.9800 .
C35 H35B 0.9800 .
C36 N19 1.439(5) .
C36 N16 1.457(4) .
C36 H36A 0.9800 .
C36 H36B 0.9800 .
C37 O8 1.238(4) .
C37 N17 1.350(5) .
C37 N18 1.356(4) .
C38 N19 1.446(5) .
C38 N17 1.463(4) .
C38 C53 1.530(5) .
C38 C39 1.578(5) .
C39 N20 1.452(4) .
C39 N18 1.465(4) .
C39 C56 1.522(5) .
C40 O11 1.213(5) .
C40 N20 1.363(5) .
C40 N19 1.380(5) .
C41 N21 1.447(4) .
C41 N18 1.462(5) .
C41 H41A 0.9800 .
C41 H41B 0.9800 .
C42 N20 1.449(5) .
C42 N23 1.450(5) .
C42 H42A 0.9800 .
C42 H42B 0.9800 .
C43 O9 1.233(4) .
C43 N21 1.352(5) .
C43 N22 1.365(5) .
C44 N23 1.436(5) .
C44 N21 1.476(4) .
C44 C57 1.528(5) .
C44 C45 1.578(5) .
C45 N22 1.461(4) .
C45 N24 1.462(4) .
C45 C60 1.526(5) .
C46 O12 1.226(5) .
C46 N24 1.361(5) .
C46 N23 1.368(5) .
C47 N22 1.448(5) .
C47 N15 1.459(5) 2_757
C47 H47A 0.9800 .
C47 H47B 0.9800 .
C48 N24 1.451(4) 2_757
C48 N13 1.453(4) .
C48 H48A 0.9800 .
C48 H48B 0.9800 .
C49 C50 1.521(6) .
C49 H49A 0.9800 .
C49 H49B 0.9800 .
C50 C51 1.528(6) .
C50 H50A 0.9800 .
C50 H50B 0.9800 .
C51 C52 1.527(5) .
C51 H51A 0.9800 .
C51 H51B 0.9800 .
C52 H52A 0.9800 .
C52 H52B 0.9800 .
C53 C54 1.529(6) .
C53 H53A 0.9800 .
C53 H53B 0.9800 .
C54 C55 1.534(6) .
C54 H54A 0.9800 .
C54 H54B 0.9800 .
C55 C56 1.528(6) .
C55 H55A 0.9800 .
C55 H55B 0.9800 .
C56 H56A 0.9800 .
C56 H56B 0.9800 .
C57 C58 1.515(6) .
C57 H57A 0.9800 .
C57 H57B 0.9800 .
C58 C59 1.539(6) .
C58 H58A 0.9800 .
C58 H58B 0.9800 .
C59 C60 1.524(5) .
C59 H59A 0.9800 .
C59 H59B 0.9800 .
C60 H60A 0.9800 .
C60 H60B 0.9800 .
N1 C18 1.454(4) 2_666
N3 C17 1.455(5) 2_666
N15 C47 1.459(5) 2_757
N24 C48 1.451(4) 2_757
O6 Sm1 2.410(2) 2_666
N25 O14 1.219(5) .
N25 O15 1.233(5) .
N25 O13 1.236(5) .
N26 O18 1.221(6) .
N26 O17 1.234(6) .
N26 O16 1.276(6) .
N27 O19 1.223(6) .
N27 O20 1.230(6) .
N27 O21 1.234(6) .

loop_
_platon_squeeze_void_nr
_platon_squeeze_void_average_x
_platon_squeeze_void_average_y
_platon_squeeze_void_average_z
_platon_squeeze_void_volume
_platon_squeeze_void_count_electrons
_platon_squeeze_void_content
1 0.000 0.000 0.000 108 23 ' '
2 0.225 0.129 0.220 208 73 ' '
3 -0.163 0.458 0.153 62 20 ' '
4 0.158 0.545 0.846 63 20 ' '
5 -0.226 0.873 0.780 205 72 ' '
6 0.500 0.500 0.500 116 32 ' '
7 0.472 0.514 0.846 18 9 ' '
8 0.528 0.486 0.154 17 8 ' '
